data_1544812
loop_
_publ_author_name
'Zhang, Weifeng'
'Mao, Zupan'
'Chen, Zhihui'
'Huang, Jianyao'
'Wei, Congyuan'
'Gao, Dong'
'Lin, Zuzhang'
'Li, Hao'
'Wang, Liping'
'Yu, Gui'

_publ_section_title
;
 Ambipolar tetrafluorodiphenylethene-based donor--acceptor copolymers:
 synthesis, properties, backbone conformation and fluorine-induced
 conformational locks
;
_journal_issue 5
_journal_name_full 'Polym. Chem.'
_journal_page_first 879
_journal_paper_doi 10.1039/C6PY01922F
_journal_volume 8
_journal_year 2017
_chemical_absolute_configuration ad
_chemical_formula_moiety 'C22 H12 F4 S2'
_chemical_formula_sum 'C22 H12 F4 S2'
_chemical_formula_weight 416.44
_space_group_crystal_system monoclinic
_space_group_IT_number 5
_space_group_name_Hall 'C 2y'
_space_group_name_H-M_alt 'C 1 2 1'
_symmetry_space_group_name_Hall 'C 2y'
_symmetry_space_group_name_H-M 'C 1 2 1'
_atom_sites_solution_hydrogens geom
_atom_sites_solution_primary direct
_audit_creation_date 2016-08-08
_audit_creation_method
;
Olex2 1.2
(compiled 2016.02.19 svn.r3266 for OlexSys, GUI svn.r5155)
;
_audit_update_record
;
2016-11-02 deposited with the CCDC.
2016-12-19 downloaded from the CCDC.
;
_cell_angle_alpha 90
_cell_angle_beta 101.140(4)
_cell_angle_gamma 90
_cell_formula_units_Z 8
_cell_length_a 18.983(7)
_cell_length_b 6.635(2)
_cell_length_c 28.718(11)
_cell_measurement_reflns_used 5886
_cell_measurement_temperature 173.1500
_cell_measurement_theta_max 27.4663
_cell_measurement_theta_min 2.1869
_cell_volume 3549(2)
_computing_cell_refinement 'CrystalClear (Rigaku Inc., 2007)'
_computing_data_collection 'CrystalClear (Rigaku Inc., 2007)'
_computing_data_reduction 'CrystalClear (Rigaku Inc., 2007)'
_computing_molecular_graphics 'Olex2 (Dolomanov et al., 2009)'
_computing_publication_material 'CIFTAB (Sheldrick, 2013)'
_computing_structure_refinement 'SHELXL (Sheldrick, 2014)'
_computing_structure_solution
;
'SHELXT (Sheldrick, 2014)'
;
_diffrn_ambient_temperature 173.1500
_diffrn_detector_area_resol_mean 28.5714
_diffrn_measured_fraction_theta_full 0.993
_diffrn_measured_fraction_theta_max 0.987
_diffrn_measurement_details
;
scan:
    Number of images: 360
               Slice: -110.0000 - 70.0000
         Image width: 0.5000
            Exp time: 2.0000
       Rotation axis: Omega
               Omega: 0.0000
                 Chi: 45.0000
                 Phi: 90.0000
                 XTD: 45.1433
              2theta: -20.0253
scan:
    Number of images: 300
               Slice: -110.0000 - 40.0000
         Image width: 0.5000
            Exp time: 2.0000
       Rotation axis: Omega
               Omega: 0.0000
                 Chi: 45.0000
                 Phi: 270.0000
                 XTD: 45.1433
              2theta: -20.0253
;
_diffrn_measurement_device
;
Saturn724+ (2x2 bin mode)
;
_diffrn_measurement_device_details
;
AFC10: Fixed Chi 2 circle
;
_diffrn_measurement_device_type 'Saturn724+ CCD'
_diffrn_measurement_method '\w scans at fixed \c = 45\%'
_diffrn_orient_matrix_type d*Trek
_diffrn_orient_matrix_UB_11 0.0014
_diffrn_orient_matrix_UB_12 -0.0472
_diffrn_orient_matrix_UB_13 -0.0256
_diffrn_orient_matrix_UB_21 -0.1480
_diffrn_orient_matrix_UB_22 0.0101
_diffrn_orient_matrix_UB_23 -0.0269
_diffrn_orient_matrix_UB_31 0.0068
_diffrn_orient_matrix_UB_32 0.0104
_diffrn_orient_matrix_UB_33 -0.0332
_diffrn_radiation_detector CCD
_diffrn_radiation_monochromator 'Graphite Monochromator'
_diffrn_radiation_type MoK\a
_diffrn_radiation_wavelength 0.71073
_diffrn_reflns_av_R_equivalents 0.0332
_diffrn_reflns_av_unetI/netI 0.0481
_diffrn_reflns_Laue_measured_fraction_full 0.993
_diffrn_reflns_Laue_measured_fraction_max 0.987
_diffrn_reflns_limit_h_max 24
_diffrn_reflns_limit_h_min -23
_diffrn_reflns_limit_k_max 8
_diffrn_reflns_limit_k_min -8
_diffrn_reflns_limit_l_max 37
_diffrn_reflns_limit_l_min -37
_diffrn_reflns_number 12785
_diffrn_reflns_point_group_measured_fraction_full 0.914
_diffrn_reflns_point_group_measured_fraction_max 0.890
_diffrn_reflns_theta_full 26.000
_diffrn_reflns_theta_max 27.454
_diffrn_reflns_theta_min 2.167
_diffrn_source 'Sealed Tube'
_diffrn_source_current 30.0000
_diffrn_source_power 1.5000
_diffrn_source_voltage 50.0000
_exptl_absorpt_coefficient_mu 0.345
_exptl_absorpt_correction_T_max 1.00000
_exptl_absorpt_correction_T_min 0.76099
_exptl_absorpt_correction_type multi-scan
_exptl_absorpt_process_details 'CrystalClear (Rigaku Inc., 2007)'
_exptl_crystal_colour yellow
_exptl_crystal_colour_primary yellow
_exptl_crystal_density_diffrn 1.559
_exptl_crystal_description block
_exptl_crystal_F_000 1696
_exptl_crystal_size_max 0.488
_exptl_crystal_size_mid 0.469
_exptl_crystal_size_min 0.281
_refine_diff_density_max 0.252
_refine_diff_density_min -0.261
_refine_diff_density_rms 0.049
_refine_ls_abs_structure_details
;
 Flack x determined using 2251 quotients [(I+)-(I-)]/[(I+)+(I-)]
 (Parsons, Flack and Wagner, Acta Cryst. B69 (2013) 249-259).
;
_refine_ls_abs_structure_Flack -0.03(5)
_refine_ls_extinction_method none
_refine_ls_goodness_of_fit_ref 1.106
_refine_ls_hydrogen_treatment constr
_refine_ls_matrix_type full
_refine_ls_number_parameters 562
_refine_ls_number_reflns 7214
_refine_ls_number_restraints 117
_refine_ls_restrained_S_all 1.110
_refine_ls_R_factor_all 0.0526
_refine_ls_R_factor_gt 0.0488
_refine_ls_shift/su_max 0.001
_refine_ls_shift/su_mean 0.000
_refine_ls_structure_factor_coef Fsqd
_refine_ls_weighting_details 'w=1/[\s^2^(Fo^2^)+(0.0313P)^2^+3.3239P] where P=(Fo^2^+2Fc^2^)/3'
_refine_ls_weighting_scheme calc
_refine_ls_wR_factor_gt 0.0999
_refine_ls_wR_factor_ref 0.1027
_reflns_Friedel_coverage 0.658
_reflns_Friedel_fraction_full 0.818
_reflns_Friedel_fraction_max 0.774
_reflns_number_gt 6767
_reflns_number_total 7214
_reflns_threshold_expression 'I > 2\s(I)'
_cod_data_source_file c6py01922f2.cif
_cod_data_source_block sa4960b
_cod_depositor_comments 'Adding full bibliography for 1544811--1544813.cif.'
_cod_database_code 1544812
_shelx_space_group_comment
;
The symmetry employed for this shelxl refinement is uniquely defined
by the following loop, which should always be used as a source of
symmetry information in preference to the above space-group names.
They are only intended as comments.
;
_diffrn_number_total 4353
_olex2_refinement_description
;
1. Fixed Uiso
 At 1.2 times of:
  All C(H) groups, All C(H,H) groups
2. Restrained distances
 C19-C0AA = C22-C0AA
 1.39 with sigma of 0.01
 C22A-C20B = C20B-C19A
 1.39 with sigma of 0.01
 S2B-C19A = S2B-C21A
 1.72 with sigma of 0.02
 C4A-C3B = C3B-C1A
 1.39 with sigma of 0.01
3. Uiso/Uaniso restraints and constraints
S2 \\sim C0AA \\sim C20 \\sim S0AA: within 1.7A with sigma of 0.02 and sigma
for terminal atoms of 0.04
S2A \\sim C20B \\sim C20A \\sim S2B: within 1.7A with sigma of 0.02 and sigma
for terminal atoms of 0.04
S1A \\sim C3B \\sim C3A \\sim S1B: within 1.7A with sigma of 0.02 and sigma for
terminal atoms of 0.04
Uanis(C20) \\sim Ueq: with sigma of 0.01 and sigma for terminal atoms of 0.02
Uanis(S2) \\sim Ueq, Uanis(C0AA) \\sim Ueq, Uanis(C20) \\sim Ueq, Uanis(S0AA)
\\sim Ueq: with sigma of 0.01 and sigma for terminal atoms of 0.02
Uanis(C20A) \\sim Ueq, Uanis(S2B) \\sim Ueq, Uanis(S2A) \\sim Ueq, Uanis(C20B)
\\sim Ueq: with sigma of 0.01 and sigma for terminal atoms of 0.02
Uanis(C3A) \\sim Ueq, Uanis(S1B) \\sim Ueq, Uanis(S1A) \\sim Ueq, Uanis(C3B)
\\sim Ueq: with sigma of 0.005 and sigma for terminal atoms of 0.01
4. Others
 Sof(H21C)=Sof(H22C)=Sof(S0AA)=Sof(C0AA)=Sof(H0AA)=1-FVAR(1)
 Sof(S2)=Sof(C20)=Sof(H20)=Sof(H21)=Sof(H22)=FVAR(1)
 Sof(H21B)=Sof(H22B)=Sof(C20B)=Sof(H20B)=Sof(S2B)=1-FVAR(2)
 Sof(S2A)=Sof(C20A)=Sof(H20A)=Sof(H21A)=Sof(H22A)=FVAR(2)
 Sof(H1AA)=Sof(H2AA)=Sof(S1B)=Sof(C3B)=Sof(H3B)=1-FVAR(3)
 Sof(S1A)=Sof(H1A)=Sof(H2A)=Sof(C3A)=Sof(H3A)=FVAR(3)
5.a Aromatic/amide H refined with riding coordinates:
 C1(H1), C2(H2), C3(H3), C6(H6), C9(H9), C11(H11), C12(H12), C14(H14),
 C17(H17), C20(H20), C21(H21), C21(H21C), C22(H22), C22(H22C), C1A(H1A),
 C1A(H1AA), C2A(H2A), C2A(H2AA), C3A(H3A), C6A(H6A), C9A(H9A), C11A(H11A),
 C12A(H12A), C14A(H14A), C17A(H17A), C20A(H20A), C21A(H21A), C21A(H21B),
 C22A(H22A), C22A(H22B), C0AA(H0AA), C20B(H20B), C3B(H3B)
;
_shelx_shelxl_version_number 2014/7
_olex2_submission_special_instructions 'No special instructions were received'

loop_
_space_group_symop_operation_xyz
'x, y, z'
'-x, y, -z'
'x+1/2, y+1/2, z'
'-x+1/2, y+1/2, -z'

loop_
_atom_site_label
_atom_site_type_symbol
_atom_site_fract_x
_atom_site_fract_y
_atom_site_fract_z
_atom_site_U_iso_or_equiv
_atom_site_adp_type
_atom_site_occupancy
_atom_site_site_symmetry_order
_atom_site_calc_flag
_atom_site_refinement_flags_posn
_atom_site_refinement_flags_adp
_atom_site_refinement_flags_occupancy
_atom_site_disorder_assembly
_atom_site_disorder_group
S1 S 0.95447(6) 0.6139(2) 0.18090(4) 0.0422(3) Uani 1 1 d . . . . .
S2 S 0.29949(9) 0.6068(3) -0.17599(6) 0.0337(5) Uani 0.793(6) 1 d . U P A 1
F1 F 0.69030(12) 0.1507(3) 0.05122(8) 0.0384(6) Uani 1 1 d . . . . .
F2 F 0.85881(13) 0.7973(4) 0.10791(9) 0.0413(6) Uani 1 1 d . . . . .
F3 F 0.41583(14) 0.4124(4) -0.12338(9) 0.0461(7) Uani 1 1 d . . . . .
F4 F 0.55202(12) 1.0619(3) -0.03407(9) 0.0389(6) Uani 1 1 d . . . . .
C1 C 1.0127(2) 0.4512(8) 0.21482(14) 0.0402(10) Uani 1 1 d . . . . .
H1 H 1.0525 0.4916 0.2371 0.048 Uiso 1 1 calc R . . . .
C2 C 0.9940(2) 0.2574(8) 0.20553(15) 0.0392(10) Uani 1 1 d . . . . .
H2 H 1.0204 0.1496 0.2206 0.047 Uiso 1 1 calc R . . . .
C3 C 0.9305(2) 0.2325(7) 0.17061(12) 0.0285(8) Uani 1 1 d . . . . .
H3 H 0.9101 0.1084 0.1607 0.034 Uiso 1 1 calc R . . . .
C4 C 0.90231(19) 0.4191(7) 0.15290(13) 0.0281(8) Uani 1 1 d . . . . .
C5 C 0.8380(2) 0.4489(6) 0.11598(13) 0.0256(8) Uani 1 1 d . . . . .
C6 C 0.7924(2) 0.2865(6) 0.09988(13) 0.0288(9) Uani 1 1 d . . . . .
H6 H 0.8029 0.1589 0.1128 0.035 Uiso 1 1 calc R . . . .
C7 C 0.7326(2) 0.3145(6) 0.06530(13) 0.0271(8) Uani 1 1 d . . . . .
C8 C 0.7110(2) 0.4987(6) 0.04381(13) 0.0267(8) Uani 1 1 d . . . . .
C9 C 0.7567(2) 0.6606(6) 0.05978(13) 0.0296(9) Uani 1 1 d . . . . .
H9 H 0.7461 0.7883 0.0469 0.035 Uiso 1 1 calc R . . . .
C10 C 0.8169(2) 0.6326(6) 0.09416(13) 0.0270(8) Uani 1 1 d . . . . .
C11 C 0.6448(2) 0.5166(6) 0.00839(13) 0.0286(8) Uani 1 1 d . . . . .
H11 H 0.6211 0.3981 -0.0025 0.034 Uiso 1 1 calc R . . . .
C12 C 0.6159(2) 0.6894(6) -0.00946(13) 0.0289(9) Uani 1 1 d . . . . .
H12 H 0.6401 0.8075 0.0012 0.035 Uiso 1 1 calc R . . . .
C13 C 0.5489(2) 0.7094(6) -0.04451(13) 0.0259(8) Uani 1 1 d . . . . .
C14 C 0.5113(2) 0.5462(6) -0.06848(13) 0.0298(9) Uani 1 1 d . . . . .
H14 H 0.5287 0.4159 -0.0625 0.036 Uiso 1 1 calc R . . . .
C15 C 0.4488(2) 0.5779(6) -0.10073(13) 0.0296(9) Uani 1 1 d . . . . .
C16 C 0.4176(2) 0.7647(6) -0.11223(13) 0.0265(8) Uani 1 1 d . . . . .
C17 C 0.4549(2) 0.9279(6) -0.08787(13) 0.0289(8) Uani 1 1 d . . . . .
H17 H 0.4368 1.0579 -0.0933 0.035 Uiso 1 1 calc R . . . .
C18 C 0.5177(2) 0.8966(6) -0.05606(13) 0.0280(8) Uani 1 1 d . . . . .
C19 C 0.3519(2) 0.7970(6) -0.14748(13) 0.0282(8) Uani 1 1 d D . . . .
C20 C 0.3197(9) 0.983(2) -0.1611(6) 0.039(3) Uani 0.793(6) 1 d . U P A 1
H20 H 0.3369 1.1056 -0.1480 0.047 Uiso 0.793(6) 1 calc R . P A 1
C21 C 0.2566(3) 0.9616(9) -0.19775(17) 0.0497(13) Uani 1 1 d . . . . .
H21 H 0.2307 1.0690 -0.2134 0.060 Uiso 0.793(6) 1 calc R . P A 1
H21C H 0.2226 1.0589 -0.2095 0.060 Uiso 0.207(6) 1 calc R . P A 2
C22 C 0.2402(2) 0.7677(8) -0.20643(16) 0.0456(12) Uani 1 1 d D . . . .
H22 H 0.1993 0.7259 -0.2276 0.055 Uiso 0.793(6) 1 calc R . P A 1
H22C H 0.2028 0.7094 -0.2279 0.055 Uiso 0.207(6) 1 calc R . P A 2
S1A S 0.40678(15) 0.3451(4) 0.68409(9) 0.0382(6) Uani 0.739(6) 1 d . U P B 1
S2A S 0.84864(11) 0.4415(3) 0.32759(6) 0.0411(6) Uani 0.825(6) 1 d . U P C 1
F1A F 0.56341(14) 0.8299(4) 0.54060(9) 0.0419(6) Uani 1 1 d . . . . .
F2A F 0.48453(14) 0.1624(4) 0.62550(9) 0.0457(7) Uani 1 1 d . . . . .
F3A F 0.78848(12) 0.6091(4) 0.39766(8) 0.0384(6) Uani 1 1 d . . . . .
F4A F 0.66134(14) -0.0611(4) 0.44984(9) 0.0394(6) Uani 1 1 d . . . . .
C1A C 0.3560(3) 0.4899(10) 0.71095(16) 0.0504(14) Uani 1 1 d D . . . .
H1A H 0.3309 0.4402 0.7333 0.061 Uiso 0.739(6) 1 calc R . P B 1
H1AA H 0.3331 0.4260 0.7327 0.061 Uiso 0.261(6) 1 calc R . P B 2
C2A C 0.3538(2) 0.6840(9) 0.69811(17) 0.0486(14) Uani 1 1 d . . . . .
H2A H 0.3279 0.7835 0.7102 0.058 Uiso 0.739(6) 1 calc R . P B 1
H2AA H 0.3258 0.7749 0.7112 0.058 Uiso 0.261(6) 1 calc R . P B 2
C3A C 0.3973(11) 0.717(3) 0.6629(8) 0.048(6) Uani 0.739(6) 1 d . U P B 1
H3A H 0.4030 0.8415 0.6493 0.058 Uiso 0.739(6) 1 calc R . P B 1
C4A C 0.4305(2) 0.5373(7) 0.65150(13) 0.0310(9) Uani 1 1 d D . . . .
C5A C 0.4768(2) 0.5157(6) 0.61643(13) 0.0276(8) Uani 1 1 d . . . . .
C6A C 0.4986(2) 0.6835(6) 0.59345(13) 0.0307(9) Uani 1 1 d . . . . .
H6A H 0.4833 0.8116 0.6001 0.037 Uiso 1 1 calc R . . . .
C7A C 0.5426(2) 0.6595(6) 0.56101(13) 0.0283(9) Uani 1 1 d . . . . .
C8A C 0.5688(2) 0.4756(6) 0.54850(13) 0.0253(8) Uani 1 1 d . . . . .
C9A C 0.5471(2) 0.3094(6) 0.57150(14) 0.0314(9) Uani 1 1 d . . . . .
H9A H 0.5626 0.1813 0.5649 0.038 Uiso 1 1 calc R . . . .
C10A C 0.5031(2) 0.3324(6) 0.60386(13) 0.0306(9) Uani 1 1 d . . . . .
C11A C 0.61535(19) 0.4659(6) 0.51366(13) 0.0279(8) Uani 1 1 d . . . . .
H11A H 0.6325 0.5872 0.5041 0.033 Uiso 1 1 calc R . . . .
C12A C 0.6353(2) 0.2970(6) 0.49443(12) 0.0299(9) Uani 1 1 d . . . . .
H12A H 0.6190 0.1754 0.5045 0.036 Uiso 1 1 calc R . . . .
C13A C 0.6808(2) 0.2884(6) 0.45879(13) 0.0265(8) Uani 1 1 d . . . . .
C14A C 0.7156(2) 0.4575(6) 0.44409(13) 0.0292(8) Uani 1 1 d . . . . .
H14A H 0.7106 0.5829 0.4576 0.035 Uiso 1 1 calc R . . . .
C15A C 0.7567(2) 0.4382(6) 0.40999(14) 0.0294(8) Uani 1 1 d . . . . .
C16A C 0.76854(19) 0.2574(6) 0.38796(13) 0.0269(8) Uani 1 1 d . . . . .
C17A C 0.7349(2) 0.0903(6) 0.40310(13) 0.0302(9) Uani 1 1 d . . . . .
H17A H 0.7405 -0.0357 0.3901 0.036 Uiso 1 1 calc R . . . .
C18A C 0.69341(19) 0.1095(6) 0.43720(13) 0.0276(8) Uani 1 1 d . . . . .
C19A C 0.8120(2) 0.2418(7) 0.35130(13) 0.0295(9) Uani 1 1 d D . . . .
C20A C 0.8331(8) 0.0704(17) 0.3288(5) 0.036(3) Uani 0.825(6) 1 d . U P C 1
H20A H 0.8181 -0.0582 0.3353 0.043 Uiso 0.825(6) 1 calc R . P C 1
C21A C 0.8768(2) 0.1016(9) 0.29690(16) 0.0470(12) Uani 1 1 d D . . . .
H21A H 0.8961 0.0004 0.2808 0.056 Uiso 0.825(6) 1 calc R . P C 1
H21B H 0.8982 0.0106 0.2793 0.056 Uiso 0.175(6) 1 calc R . P C 2
C22A C 0.8876(3) 0.2978(9) 0.29219(16) 0.0485(13) Uani 1 1 d D . . . .
H22A H 0.9145 0.3501 0.2711 0.058 Uiso 0.825(6) 1 calc R . P C 1
H22B H 0.9154 0.3664 0.2740 0.058 Uiso 0.175(6) 1 calc R . P C 2
S0AA S 0.3285(10) 1.030(3) -0.1695(6) 0.046(3) Uani 0.207(6) 1 d . U P A 2
C0AA C 0.2965(14) 0.677(3) -0.1734(12) 0.054(11) Uani 0.207(6) 1 d D U P A 2
H0AA H 0.2968 0.5377 -0.1688 0.065 Uiso 0.207(6) 1 calc R . P A 2
C20B C 0.844(2) 0.370(3) 0.3230(13) 0.061(12) Uani 0.175(6) 1 d D U P C 2
H20B H 0.8371 0.5081 0.3247 0.073 Uiso 0.175(6) 1 calc R . P C 2
S2B S 0.8288(9) 0.020(2) 0.3314(6) 0.026(3) Uani 0.175(6) 1 d D U P C 2
S1B S 0.3963(7) 0.753(3) 0.6629(5) 0.034(2) Uani 0.261(6) 1 d . U P B 2
C3B C 0.4026(14) 0.406(2) 0.6825(9) 0.032(7) Uani 0.261(6) 1 d D U P B 2
H3B H 0.4144 0.2702 0.6843 0.038 Uiso 0.261(6) 1 calc R . P B 2

loop_
_atom_site_aniso_label
_atom_site_aniso_U_11
_atom_site_aniso_U_22
_atom_site_aniso_U_33
_atom_site_aniso_U_23
_atom_site_aniso_U_13
_atom_site_aniso_U_12
S1 0.0367(5) 0.0430(6) 0.0425(6) -0.0047(5) -0.0035(4) -0.0040(6)
S2 0.0306(7) 0.0373(13) 0.0311(7) -0.0006(7) 0.0005(5) -0.0029(7)
F1 0.0374(13) 0.0245(13) 0.0468(14) 0.0012(10) -0.0077(11) -0.0061(11)
F2 0.0389(14) 0.0290(14) 0.0516(15) 0.0005(11) -0.0018(11) -0.0094(11)
F3 0.0445(15) 0.0266(13) 0.0583(16) -0.0069(12) -0.0119(12) -0.0011(12)
F4 0.0362(13) 0.0248(13) 0.0492(14) -0.0004(10) -0.0082(11) -0.0008(11)
C1 0.031(2) 0.055(3) 0.032(2) -0.004(2) -0.0030(16) -0.001(2)
C2 0.030(2) 0.054(3) 0.032(2) 0.004(2) 0.0011(17) 0.009(2)
C3 0.0261(19) 0.037(2) 0.0210(17) -0.0010(16) 0.0009(14) 0.0043(19)
C4 0.0251(18) 0.035(2) 0.0260(17) -0.0032(16) 0.0081(14) -0.0010(18)
C5 0.0247(18) 0.025(2) 0.0268(17) -0.0003(16) 0.0053(14) 0.0008(17)
C6 0.030(2) 0.029(2) 0.0274(18) 0.0004(15) 0.0048(15) 0.0040(17)
C7 0.0282(19) 0.0221(19) 0.0309(18) 0.0006(16) 0.0060(15) -0.0016(17)
C8 0.0274(19) 0.024(2) 0.0280(18) -0.0012(15) 0.0043(15) 0.0002(17)
C9 0.032(2) 0.027(2) 0.0305(19) 0.0046(16) 0.0074(16) 0.0003(17)
C10 0.0257(18) 0.0226(19) 0.0328(18) 0.0004(16) 0.0061(14) -0.0064(17)
C11 0.0295(19) 0.028(2) 0.0270(18) -0.0006(15) 0.0024(15) 0.0011(17)
C12 0.029(2) 0.030(2) 0.0274(18) 0.0028(16) 0.0042(15) -0.0020(17)
C13 0.0269(19) 0.025(2) 0.0267(18) 0.0019(15) 0.0075(15) 0.0043(16)
C14 0.033(2) 0.025(2) 0.0295(19) 0.0037(15) 0.0020(16) 0.0061(18)
C15 0.0322(19) 0.026(2) 0.0299(19) -0.0043(16) 0.0046(15) 0.0005(18)
C16 0.0236(19) 0.030(2) 0.0257(17) -0.0004(15) 0.0033(14) -0.0009(17)
C17 0.0287(19) 0.025(2) 0.0320(19) 0.0041(17) 0.0032(15) 0.0072(18)
C18 0.0286(19) 0.024(2) 0.0308(19) -0.0013(16) 0.0054(15) -0.0052(17)
C19 0.0247(18) 0.035(2) 0.0248(17) 0.0002(16) 0.0049(14) 0.0022(17)
C20 0.035(4) 0.040(7) 0.039(6) -0.004(4) 0.000(4) 0.000(4)
C21 0.040(3) 0.055(3) 0.050(3) 0.000(2) -0.001(2) 0.018(3)
C22 0.031(2) 0.065(4) 0.038(2) -0.009(2) -0.0006(18) 0.003(2)
S1A 0.0440(11) 0.0346(15) 0.0391(9) -0.0011(9) 0.0153(7) -0.0014(10)
S2A 0.0436(9) 0.0402(12) 0.0445(9) 0.0065(8) 0.0209(7) 0.0005(8)
F1A 0.0551(16) 0.0265(13) 0.0492(14) 0.0027(11) 0.0223(12) 0.0014(13)
F2A 0.0567(16) 0.0285(14) 0.0603(16) 0.0049(12) 0.0319(13) 0.0019(12)
F3A 0.0446(13) 0.0271(12) 0.0475(13) -0.0016(12) 0.0186(11) -0.0067(12)
F4A 0.0524(16) 0.0243(12) 0.0472(14) -0.0022(11) 0.0235(12) -0.0060(12)
C1A 0.040(3) 0.080(4) 0.035(2) -0.007(2) 0.0141(19) -0.016(3)
C2A 0.029(2) 0.068(4) 0.048(3) -0.026(3) 0.005(2) 0.006(2)
C3A 0.048(7) 0.046(9) 0.050(7) -0.002(4) 0.007(4) -0.001(5)
C4A 0.0259(19) 0.037(2) 0.0280(19) -0.0065(17) -0.0003(15) 0.0006(18)
C5A 0.0270(19) 0.027(2) 0.0277(19) -0.0031(16) 0.0021(15) 0.0006(17)
C6A 0.032(2) 0.028(2) 0.0318(19) -0.0060(16) 0.0067(16) 0.0045(18)
C7A 0.033(2) 0.025(2) 0.0264(18) 0.0002(15) 0.0044(15) 0.0014(17)
C8A 0.0221(18) 0.026(2) 0.0263(17) -0.0030(15) 0.0013(14) -0.0012(16)
C9A 0.034(2) 0.025(2) 0.037(2) -0.0045(17) 0.0091(17) 0.0044(18)
C10A 0.032(2) 0.025(2) 0.035(2) -0.0002(17) 0.0053(16) -0.0004(18)
C11A 0.0250(18) 0.029(2) 0.0286(18) 0.0014(16) 0.0026(14) -0.0003(17)
C12A 0.031(2) 0.030(2) 0.0296(19) -0.0002(16) 0.0069(16) -0.0008(18)
C13A 0.0259(19) 0.025(2) 0.0284(18) -0.0002(15) 0.0050(15) 0.0012(16)
C14A 0.031(2) 0.024(2) 0.0324(19) -0.0033(16) 0.0055(15) 0.0011(18)
C15A 0.0266(19) 0.025(2) 0.037(2) 0.0020(17) 0.0076(15) -0.0028(18)
C16A 0.0227(18) 0.031(2) 0.0258(17) 0.0005(16) 0.0018(14) 0.0035(17)
C17A 0.0316(19) 0.026(2) 0.0328(19) -0.0045(17) 0.0057(15) 0.0029(18)
C18A 0.0301(19) 0.0232(19) 0.0299(18) 0.0007(17) 0.0063(15) -0.0033(19)
C19A 0.028(2) 0.032(2) 0.0269(18) 0.0002(17) 0.0014(15) -0.0004(19)
C20A 0.043(5) 0.024(6) 0.042(4) 0.013(4) 0.012(3) -0.013(4)
C21A 0.035(2) 0.064(4) 0.041(2) -0.018(2) 0.0044(18) 0.006(3)
C22A 0.039(2) 0.074(4) 0.035(2) 0.005(2) 0.0148(19) -0.002(3)
S0AA 0.040(5) 0.049(7) 0.044(6) 0.002(4) -0.004(4) 0.013(5)
C0AA 0.066(14) 0.039(15) 0.059(14) 0.011(10) 0.018(10) 0.008(10)
C20B 0.062(14) 0.044(15) 0.070(15) -0.006(11) -0.001(10) 0.005(11)
S2B 0.027(4) 0.018(6) 0.035(4) 0.006(4) 0.009(3) -0.008(4)
S1B 0.034(4) 0.036(4) 0.033(3) -0.001(2) 0.010(2) 0.009(3)
C3B 0.033(8) 0.019(9) 0.040(8) -0.003(6) 0.000(5) 0.005(6)

loop_
_atom_type_symbol
_atom_type_description
_atom_type_scat_dispersion_real
_atom_type_scat_dispersion_imag
_atom_type_scat_source
C C 0.0033 0.0016 'International Tables Vol C Tables 4.2.6.8 and 6.1.1.4'
H H 0.0000 0.0000 'International Tables Vol C Tables 4.2.6.8 and 6.1.1.4'
F F 0.0171 0.0103 'International Tables Vol C Tables 4.2.6.8 and 6.1.1.4'
S S 0.1246 0.1234 'International Tables Vol C Tables 4.2.6.8 and 6.1.1.4'

loop_
_geom_angle_atom_site_label_1
_geom_angle_atom_site_label_2
_geom_angle_atom_site_label_3
_geom_angle
C1 S1 C4 92.4(2)
C22 S2 C19 92.8(2)
S1 C1 H1 124.0
C2 C1 S1 112.0(3)
C2 C1 H1 124.0
C1 C2 H2 123.0
C1 C2 C3 113.9(4)
C3 C2 H2 123.0
C2 C3 H3 124.3
C4 C3 C2 111.4(4)
C4 C3 H3 124.3
C3 C4 S1 110.3(3)
C3 C4 C5 125.9(4)
C5 C4 S1 123.8(3)
C6 C5 C4 120.6(4)
C10 C5 C4 124.8(4)
C10 C5 C6 114.7(3)
C5 C6 H6 119.8
C7 C6 C5 120.5(4)
C7 C6 H6 119.8
F1 C7 C6 117.7(3)
F1 C7 C8 117.4(3)
C6 C7 C8 124.8(4)
C7 C8 C9 114.6(3)
C7 C8 C11 121.2(4)
C9 C8 C11 124.1(4)
C8 C9 H9 119.7
C10 C9 C8 120.6(4)
C10 C9 H9 119.7
F2 C10 C5 117.9(3)
F2 C10 C9 117.2(3)
C9 C10 C5 124.8(4)
C8 C11 H11 117.5
C12 C11 C8 125.0(4)
C12 C11 H11 117.5
C11 C12 H12 117.2
C11 C12 C13 125.5(4)
C13 C12 H12 117.2
C14 C13 C12 124.0(3)
C18 C13 C12 121.2(4)
C18 C13 C14 114.8(3)
C13 C14 H14 119.9
C15 C14 C13 120.3(4)
C15 C14 H14 119.9
F3 C15 C14 117.1(4)
F3 C15 C16 118.0(3)
C14 C15 C16 124.9(4)
C15 C16 C17 114.8(3)
C15 C16 C19 124.4(4)
C17 C16 C19 120.8(4)
C16 C17 H17 119.8
C18 C17 C16 120.3(4)
C18 C17 H17 119.8
F4 C18 C13 117.6(3)
F4 C18 C17 117.6(3)
C17 C18 C13 124.8(4)
C16 C19 S2 124.1(3)
C16 C19 S0AA 121.2(7)
C20 C19 S2 109.5(7)
C20 C19 C16 126.2(8)
C0AA C19 C16 136.9(8)
C0AA C19 S0AA 101.8(9)
C19 C20 H20 124.0
C19 C20 C21 112.0(11)
C21 C20 H20 124.0
C20 C21 H21 124.4
C22 C21 C20 111.2(7)
C22 C21 H21 124.4
C22 C21 H21C 118.6
C22 C21 S0AA 122.7(8)
S0AA C21 H21C 118.6
S2 C22 H22 122.9
C21 C22 S2 114.1(4)
C21 C22 H22 122.9
C21 C22 H22C 130.2
C21 C22 C0AA 99.6(8)
C0AA C22 H22C 130.2
C1A S1A C4A 93.5(3)
C22A S2A C19A 93.6(3)
S1A C1A H1A 122.6
C2A C1A S1A 114.9(4)
C2A C1A H1A 122.6
C2A C1A H1AA 129.1
C2A C1A C3B 101.9(7)
C3B C1A H1AA 129.1
C1A C2A H2A 124.8
C1A C2A H2AA 120.2
C1A C2A C3A 110.3(9)
C1A C2A S1B 119.7(8)
C3A C2A H2A 124.8
S1B C2A H2AA 120.2
C2A C3A H3A 124.0
C4A C3A C2A 112.1(15)
C4A C3A H3A 124.0
C3A C4A S1A 109.2(10)
C3A C4A C5A 126.4(10)
C5A C4A S1A 124.4(3)
C5A C4A S1B 122.5(6)
C3B C4A C5A 135.9(7)
C3B C4A S1B 101.6(8)
C6A C5A C4A 121.2(4)
C10A C5A C4A 123.9(4)
C10A C5A C6A 114.9(3)
C5A C6A H6A 119.9
C7A C6A C5A 120.1(4)
C7A C6A H6A 119.9
F1A C7A C6A 117.3(4)
F1A C7A C8A 117.9(3)
C6A C7A C8A 124.8(4)
C7A C8A C11A 120.7(4)
C9A C8A C7A 114.9(3)
C9A C8A C11A 124.5(4)
C8A C9A H9A 119.7
C10A C9A C8A 120.6(4)
C10A C9A H9A 119.7
F2A C10A C5A 117.8(3)
F2A C10A C9A 117.4(4)
C9A C10A C5A 124.7(4)
C8A C11A H11A 117.3
C12A C11A C8A 125.3(4)
C12A C11A H11A 117.3
C11A C12A H12A 117.5
C11A C12A C13A 125.1(4)
C13A C12A H12A 117.5
C14A C13A C12A 123.6(4)
C18A C13A C12A 121.6(4)
C18A C13A C14A 114.8(3)
C13A C14A H14A 119.9
C15A C14A C13A 120.3(4)
C15A C14A H14A 119.9
F3A C15A C14A 116.7(4)
F3A C15A C16A 118.7(3)
C14A C15A C16A 124.6(4)
C15A C16A C19A 123.4(4)
C17A C16A C15A 114.8(3)
C17A C16A C19A 121.7(4)
C16A C17A H17A 119.7
C18A C17A C16A 120.6(4)
C18A C17A H17A 119.7
F4A C18A C13A 117.9(3)
F4A C18A C17A 117.2(4)
C17A C18A C13A 124.9(4)
C16A C19A S2A 124.4(3)
C16A C19A S2B 119.5(6)
C20A C19A S2A 105.7(6)
C20A C19A C16A 129.8(6)
C20B C19A C16A 138.5(8)
C20B C19A S2B 101.9(9)
C19A C20A H20A 121.6
C21A C20A C19A 116.8(8)
C21A C20A H20A 121.6
C20A C21A H21A 125.0
C22A C21A C20A 110.1(7)
C22A C21A H21A 125.0
C22A C21A H21B 119.2
C22A C21A S2B 121.5(7)
S2B C21A H21B 119.2
S2A C22A H22A 123.1
C21A C22A S2A 113.7(4)
C21A C22A H22A 123.1
C21A C22A H22B 130.7
C21A C22A C20B 98.6(9)
C20B C22A H22B 130.7
C21 S0AA C19 94.1(9)
C19 C0AA C22 119.9(13)
C19 C0AA H0AA 120.1
C22 C0AA H0AA 120.1
C19A C20B C22A 122.4(14)
C19A C20B H20B 118.8
C22A C20B H20B 118.8
C21A S2B C19A 95.0(8)
C2A S1B C4A 98.8(9)
C1A C3B H3B 121.0
C4A C3B C1A 118.0(11)
C4A C3B H3B 121.0

loop_
_geom_bond_atom_site_label_1
_geom_bond_atom_site_label_2
_geom_bond_distance
S1 C1 1.709(5)
S1 C4 1.729(4)
S2 C19 1.714(4)
S2 C22 1.670(5)
F1 C7 1.365(4)
F2 C10 1.365(4)
F3 C15 1.365(4)
F4 C18 1.366(4)
C1 H1 0.9300
C1 C2 1.346(7)
C2 H2 0.9300
C2 C3 1.422(5)
C3 H3 0.9300
C3 C4 1.404(6)
C4 C5 1.467(5)
C5 C6 1.404(5)
C5 C10 1.393(5)
C6 H6 0.9300
C6 C7 1.369(5)
C7 C8 1.395(5)
C8 C9 1.401(5)
C8 C11 1.461(5)
C9 H9 0.9300
C9 C10 1.370(5)
C11 H11 0.9300
C11 C12 1.331(5)
C12 H12 0.9300
C12 C13 1.467(5)
C13 C14 1.403(5)
C13 C18 1.389(5)
C14 H14 0.9300
C14 C15 1.373(5)
C15 C16 1.386(6)
C16 C17 1.404(5)
C16 C19 1.462(5)
C17 H17 0.9300
C17 C18 1.371(5)
C19 C20 1.397(16)
C19 S0AA 1.694(16)
C19 C0AA 1.413(13)
C20 H20 0.9300
C20 C21 1.441(17)
C21 H21 0.9300
C21 H21C 0.9300
C21 C22 1.336(8)
C21 S0AA 1.516(19)
C22 H22 0.9300
C22 H22C 0.9300
C22 C0AA 1.419(13)
S1A C1A 1.654(6)
S1A C4A 1.693(5)
S2A C19A 1.699(5)
S2A C22A 1.668(5)
F1A C7A 1.367(4)
F2A C10A 1.366(5)
F3A C15A 1.363(5)
F4A C18A 1.367(5)
C1A H1A 0.9300
C1A H1AA 0.9300
C1A C2A 1.338(8)
C1A C3B 1.426(12)
C2A H2A 0.9300
C2A H2AA 0.9300
C2A C3A 1.44(2)
C2A S1B 1.484(15)
C3A H3A 0.9300
C3A C4A 1.42(2)
C4A C5A 1.466(6)
C4A S1B 1.633(16)
C4A C3B 1.418(12)
C5A C6A 1.396(6)
C5A C10A 1.389(6)
C6A H6A 0.9300
C6A C7A 1.376(5)
C7A C8A 1.391(5)
C8A C9A 1.388(6)
C8A C11A 1.459(5)
C9A H9A 0.9300
C9A C10A 1.373(5)
C11A H11A 0.9300
C11A C12A 1.337(5)
C12A H12A 0.9300
C12A C13A 1.463(5)
C13A C14A 1.407(6)
C13A C18A 1.381(5)
C14A H14A 0.9300
C14A C15A 1.371(5)
C15A C16A 1.394(6)
C16A C17A 1.391(6)
C16A C19A 1.461(5)
C17A H17A 0.9300
C17A C18A 1.376(5)
C19A C20A 1.404(14)
C19A C20B 1.399(13)
C19A S2B 1.631(15)
C20A H20A 0.9300
C20A C21A 1.364(14)
C21A H21A 0.9300
C21A H21B 0.9300
C21A C22A 1.329(8)
C21A S2B 1.566(16)
C22A H22A 0.9300
C22A H22B 0.9300
C22A C20B 1.402(13)
C0AA H0AA 0.9300
C20B H20B 0.9300
C3B H3B 0.9300

loop_
_geom_torsion_atom_site_label_1
_geom_torsion_atom_site_label_2
_geom_torsion_atom_site_label_3
_geom_torsion_atom_site_label_4
_geom_torsion
S1 C1 C2 C3 -0.9(5)
S1 C4 C5 C6 -170.5(3)
S1 C4 C5 C10 9.7(5)
S2 C19 C20 C21 -5.4(12)
F1 C7 C8 C9 -180.0(3)
F1 C7 C8 C11 1.4(6)
F3 C15 C16 C17 -179.4(4)
F3 C15 C16 C19 -0.7(6)
C1 S1 C4 C3 0.5(3)
C1 S1 C4 C5 -179.4(3)
C1 C2 C3 C4 1.3(6)
C2 C3 C4 S1 -1.1(4)
C2 C3 C4 C5 178.9(4)
C3 C4 C5 C6 9.6(6)
C3 C4 C5 C10 -170.3(4)
C4 S1 C1 C2 0.2(4)
C4 C5 C6 C7 -179.8(3)
C4 C5 C10 F2 0.1(6)
C4 C5 C10 C9 -179.8(4)
C5 C6 C7 F1 -179.9(3)
C5 C6 C7 C8 -0.8(6)
C6 C5 C10 F2 -179.8(3)
C6 C5 C10 C9 0.3(6)
C6 C7 C8 C9 1.0(6)
C6 C7 C8 C11 -177.6(4)
C7 C8 C9 C10 -0.5(6)
C7 C8 C11 C12 171.3(4)
C8 C9 C10 F2 180.0(3)
C8 C9 C10 C5 -0.1(6)
C8 C11 C12 C13 -179.1(4)
C9 C8 C11 C12 -7.2(6)
C10 C5 C6 C7 0.1(6)
C11 C8 C9 C10 178.1(4)
C11 C12 C13 C14 -8.6(6)
C11 C12 C13 C18 170.8(4)
C12 C13 C14 C15 179.8(4)
C12 C13 C18 F4 0.9(5)
C12 C13 C18 C17 -179.1(4)
C13 C14 C15 F3 178.7(3)
C13 C14 C15 C16 -0.4(6)
C14 C13 C18 F4 -179.7(3)
C14 C13 C18 C17 0.4(6)
C14 C15 C16 C17 -0.2(6)
C14 C15 C16 C19 178.5(4)
C15 C16 C17 C18 0.9(5)
C15 C16 C19 S2 6.0(6)
C15 C16 C19 C20 -178.2(8)
C15 C16 C19 S0AA -164.5(8)
C15 C16 C19 C0AA 12(3)
C16 C17 C18 F4 179.0(3)
C16 C17 C18 C13 -1.1(6)
C16 C19 C20 C21 178.2(6)
C16 C19 S0AA C21 -174.6(5)
C16 C19 C0AA C22 -178.6(12)
C17 C16 C19 S2 -175.4(3)
C17 C16 C19 C20 0.5(10)
C17 C16 C19 S0AA 14.1(9)
C17 C16 C19 C0AA -169(3)
C18 C13 C14 C15 0.3(6)
C19 S2 C22 C21 1.1(4)
C19 C16 C17 C18 -177.8(4)
C19 C20 C21 C22 6.3(13)
C20 C21 C22 S2 -4.3(9)
C21 C22 C0AA C19 -6(3)
C22 S2 C19 C16 179.1(4)
C22 S2 C19 C20 2.6(7)
C22 C21 S0AA C19 -14.6(12)
S1A C1A C2A C3A 0.4(11)
S1A C4A C5A C6A -175.0(3)
S1A C4A C5A C10A 4.0(6)
S2A C19A C20A C21A 2.1(13)
F1A C7A C8A C9A 178.3(3)
F1A C7A C8A C11A -1.7(5)
F3A C15A C16A C17A 179.2(3)
F3A C15A C16A C19A -1.6(5)
C1A S1A C4A C3A 0.3(10)
C1A S1A C4A C5A -178.4(3)
C1A C2A C3A C4A -0.1(17)
C1A C2A S1B C4A 2.0(10)
C2A C1A C3B C4A 0(2)
C2A C3A C4A S1A -0.2(16)
C2A C3A C4A C5A 178.5(7)
C3A C4A C5A C6A 6.5(12)
C3A C4A C5A C10A -174.5(11)
C4A S1A C1A C2A -0.4(5)
C4A C5A C6A C7A 179.4(4)
C4A C5A C10A F2A 0.1(6)
C4A C5A C10A C9A -179.3(4)
C5A C4A S1B C2A 177.8(5)
C5A C4A C3B C1A -178.1(9)
C5A C6A C7A F1A -178.4(3)
C5A C6A C7A C8A -0.2(6)
C6A C5A C10A F2A 179.2(3)
C6A C5A C10A C9A -0.1(6)
C6A C7A C8A C9A 0.1(6)
C6A C7A C8A C11A -179.9(3)
C7A C8A C9A C10A 0.0(5)
C7A C8A C11A C12A -170.3(4)
C8A C9A C10A F2A -179.4(3)
C8A C9A C10A C5A 0.0(6)
C8A C11A C12A C13A 178.7(3)
C9A C8A C11A C12A 9.7(6)
C10A C5A C6A C7A 0.2(5)
C11A C8A C9A C10A -180.0(3)
C11A C12A C13A C14A 7.1(6)
C11A C12A C13A C18A -173.5(4)
C12A C13A C14A C15A -179.1(3)
C12A C13A C18A F4A 0.6(5)
C12A C13A C18A C17A 179.3(3)
C13A C14A C15A F3A 179.9(3)
C13A C14A C15A C16A -0.9(6)
C14A C13A C18A F4A 180.0(3)
C14A C13A C18A C17A -1.3(6)
C14A C15A C16A C17A 0.0(6)
C14A C15A C16A C19A 179.3(4)
C15A C16A C17A C18A 0.2(5)
C15A C16A C19A S2A -4.8(5)
C15A C16A C19A C20A 174.5(9)
C15A C16A C19A C20B -10(3)
C15A C16A C19A S2B 174.2(8)
C16A C17A C18A F4A 179.2(3)
C16A C17A C18A C13A 0.5(6)
C16A C19A C20A C21A -177.3(6)
C16A C19A C20B C22A 176.0(14)
C16A C19A S2B C21A -178.0(5)
C17A C16A C19A S2A 174.4(3)
C17A C16A C19A C20A -6.3(11)
C17A C16A C19A C20B 169(3)
C17A C16A C19A S2B -6.5(9)
C18A C13A C14A C15A 1.5(5)
C19A S2A C22A C21A -1.2(4)
C19A C16A C17A C18A -179.1(3)
C19A C20A C21A C22A -3.1(14)
C20A C21A C22A S2A 2.6(9)
C21A C22A C20B C19A 7(4)
C22A S2A C19A C16A 179.0(3)
C22A S2A C19A C20A -0.5(8)
C22A C21A S2B C19A -2.2(12)
S0AA C19 C0AA C22 -2(4)
S0AA C21 C22 C0AA 14(2)
C0AA C19 S0AA C21 8(2)
C20B C19A S2B C21A 5(2)
S2B C19A C20B C22A -8(4)
S2B C21A C22A C20B -2(2)
S1B C4A C5A C6A 4.9(8)
S1B C4A C5A C10A -176.0(6)
S1B C4A C3B C1A 2(2)
C3B C1A C2A S1B -1.2(15)
C3B C4A C5A C6A -175.4(19)
C3B C4A C5A C10A 3.6(19)
C3B C4A S1B C2A -1.9(15)
